data_2017037
loop_
_publ_author_name
'Gao, Xiao-Li'
'Lu, Li-Ping'
'Zhu, Miao-Li'

_publ_section_title
;
 The crucial role of C---H&#x00B7;&#x00B7;&#x00B7;O and
 C=O&#x00B7;&#x00B7;&#x00B7;\p interactions in the building of
 three-dimensional structures of dicarboxylic acid--biimidazole
 compounds
;
_journal_coeditor_code FG3076
_journal_issue 4
_journal_name_full 'Acta Crystallographica Section C'
_journal_page_first o123
_journal_page_last o127
_journal_paper_doi 10.1107/S0108270109005836
_journal_volume 65
_journal_year 2009
_chemical_formula_iupac 'C6 H8 N4 2+, C4 H6 N O4 -, Cl -'
_chemical_formula_moiety 'C6 H8 N4 2+, C4 H6 N O4 -, Cl -'
_chemical_formula_sum 'C10 H14 Cl N5 O4'
_chemical_formula_weight 303.71
_chemical_name_systematic
;
2,2'-biimidazol-1-ium 2,2'-iminiodiacetate chloride
;
_space_group_IT_number 11
_symmetry_cell_setting monoclinic
_symmetry_space_group_name_Hall '-P 2yb'
_symmetry_space_group_name_H-M 'P 1 21/m 1'
_atom_sites_solution_hydrogens geom
_atom_sites_solution_primary direct
_atom_sites_solution_secondary difmap
_audit_creation_method SHELXL-97
_cell_angle_alpha 90.00
_cell_angle_beta 107.930(3)
_cell_angle_gamma 90.00
_cell_formula_units_Z 2
_cell_length_a 5.3095(13)
_cell_length_b 22.941(6)
_cell_length_c 5.7023(14)
_cell_measurement_reflns_used 1551
_cell_measurement_temperature 298(2)
_cell_measurement_theta_max 26.6
_cell_measurement_theta_min 3.55
_cell_volume 660.8(3)
_computing_cell_refinement 'SAINT (Bruker, 2000)'
_computing_data_collection 'SMART (Bruker, 2000)'
_computing_data_reduction 'SAINT (Bruker, 2000)'
_computing_molecular_graphics 'SHELXTL/PC (Version 6.10; Sheldrick, 2008)'
_computing_publication_material
;
SHELXTL/PC (Version 6.10; Sheldrick, 2008) and Ortep3 (Farrugia,
1997)
;
_computing_structure_refinement 'SHELXL97 (Sheldrick, 2008)'
_computing_structure_solution 'SHELXS97 (Sheldrick, 2008)'
_diffrn_ambient_temperature 298(2)
_diffrn_measured_fraction_theta_full 0.966
_diffrn_measured_fraction_theta_max 0.966
_diffrn_measurement_device_type 'SMART 1K CCD area detector'
_diffrn_measurement_method \w
_diffrn_radiation_monochromator graphite
_diffrn_radiation_source 'fine-focus sealed tube'
_diffrn_radiation_type MoK\a
_diffrn_radiation_wavelength 0.71073
_diffrn_reflns_av_R_equivalents 0.0174
_diffrn_reflns_av_sigmaI/netI 0.0226
_diffrn_reflns_limit_h_max 5
_diffrn_reflns_limit_h_min -6
_diffrn_reflns_limit_k_max 26
_diffrn_reflns_limit_k_min -20
_diffrn_reflns_limit_l_max 6
_diffrn_reflns_limit_l_min -6
_diffrn_reflns_number 3079
_diffrn_reflns_theta_full 25.00
_diffrn_reflns_theta_max 25.00
_diffrn_reflns_theta_min 3.86
_diffrn_standards_number 0
_exptl_absorpt_coefficient_mu 0.312
_exptl_absorpt_correction_T_max 0.8855
_exptl_absorpt_correction_T_min 0.7470
_exptl_absorpt_correction_type multi-scan
_exptl_absorpt_process_details '(SADABS; Sheldrick, 2000)'
_exptl_crystal_colour yellow
_exptl_crystal_density_diffrn 1.526
_exptl_crystal_density_method 'not measured'
_exptl_crystal_description block
_exptl_crystal_F_000 316
_exptl_crystal_size_max 0.40
_exptl_crystal_size_mid 0.40
_exptl_crystal_size_min 0.40
_refine_diff_density_max 0.693
_refine_diff_density_min -0.322
_refine_ls_extinction_method none
_refine_ls_goodness_of_fit_ref 1.045
_refine_ls_hydrogen_treatment constr
_refine_ls_matrix_type full
_refine_ls_number_parameters 94
_refine_ls_number_reflns 1158
_refine_ls_number_restraints 0
_refine_ls_restrained_S_all 1.045
_refine_ls_R_factor_all 0.0698
_refine_ls_R_factor_gt 0.0639
_refine_ls_shift/su_max 0.000
_refine_ls_shift/su_mean 0.000
_refine_ls_structure_factor_coef Fsqd
_refine_ls_weighting_details 'calc w=1/[\s^2^(Fo^2^)+(0.0925P)^2^+0.8396P] where P=(Fo^2^+2Fc^2^)/3'
_refine_ls_weighting_scheme calc
_refine_ls_wR_factor_gt 0.1739
_refine_ls_wR_factor_ref 0.1803
_reflns_number_gt 1027
_reflns_number_total 1158
_reflns_threshold_expression I>2\s(I)
_cod_data_source_file fg3076.cif
_cod_data_source_block III
_cod_depositor_comments
;
The following automatic conversions were performed:
'_symmetry_cell_setting' value 'Monoclinic' changed to 'monoclinic'
according to '/home/saulius/struct/CIF-dictionaries/cif_core.dic'
dictionary named 'cif_core.dic' version 2.4.1 from 2010-06-29.

Automatic conversion script
Id: cif_fix_enum 1527 2010-12-29 10:47:43Z saulius 

The following automatic conversions were performed:

'_symmetry_cell_setting' value 'Monoclinic' changed to 'monoclinic'
according to /home/saulius/struct/CIF-dictionaries/cif_core.dic
dictionary named 'cif_core.dic' version 2.4.1 from 2010-06-29.

Automatic conversion script
Id: cif_fix_values 1715 2011-07-08 13:25:40Z adriana 
;
_cod_original_sg_symbol_H-M P2(1)/m
_cod_database_code 2017037
_cod_database_fobs_code 2017037

loop_
_symmetry_equiv_pos_as_xyz
'x, y, z'
'-x, y+1/2, -z'
'-x, -y, -z'
'x, -y-1/2, z'

loop_
_atom_site_type_symbol
_atom_site_label
_atom_site_fract_x
_atom_site_fract_y
_atom_site_fract_z
_atom_site_U_iso_or_equiv
_atom_site_adp_type
_atom_site_calc_flag
_atom_site_refinement_flags
_atom_site_occupancy
_atom_site_disorder_assembly
_atom_site_disorder_group
N N1 0.2023(5) 0.49819(11) 0.2887(5) 0.0385(7) Uani d . 1 . .
H H1 0.2387 0.5310 0.2527 0.046 Uiso d R 1 . .
N N2 0.0893(5) 0.42347(11) 0.4647(5) 0.0416(7) Uani d . 1 . .
H H2A 0.0247 0.4029 0.5492 0.050 Uiso d R 1 . .
C C1 0.0703(5) 0.48133(12) 0.4398(5) 0.0346(7) Uani d . 1 . .
C C2 0.2378(7) 0.40320(14) 0.3255(6) 0.0469(8) Uani d . 1 . .
H H2 0.2823 0.3645 0.3091 0.056 Uiso calc R 1 . .
C C3 0.3078(6) 0.44979(14) 0.2159(6) 0.0445(8) Uani d . 1 . .
H H3 0.4100 0.4491 0.1096 0.053 Uiso calc R 1 . .
O O1 0.3315(5) 0.59463(9) 0.1183(5) 0.0482(7) Uani d . 1 . .
O O2 0.1026(6) 0.65277(10) 0.2873(6) 0.0662(9) Uani d . 1 . .
N N3 0.2625(12) 0.7500 0.1448(11) 0.0686(15) Uani d S 1 . .
H H3A 0.3034 0.7500 0.3101 0.082 Uiso calc SR 1 . .
H H3B 0.0848 0.7500 0.0820 0.082 Uiso calc SR 1 . .
C C4 0.3658(8) 0.69548(13) 0.0673(8) 0.0532(10) Uani d . 1 . .
H H4A 0.5576 0.6952 0.1294 0.064 Uiso calc R 1 . .
H H4B 0.3131 0.6934 -0.1111 0.064 Uiso calc R 1 . .
C C5 0.2559(7) 0.64376(13) 0.1683(6) 0.0442(8) Uani d . 1 . .
Cl Cl1 0.7269(4) 0.7500 0.6775(3) 0.0716(6) Uani d S 1 . .

loop_
_atom_site_aniso_label
_atom_site_aniso_U_11
_atom_site_aniso_U_22
_atom_site_aniso_U_33
_atom_site_aniso_U_12
_atom_site_aniso_U_13
_atom_site_aniso_U_23
N1 0.0461(14) 0.0283(13) 0.0448(14) -0.0015(10) 0.0197(11) -0.0002(10)
N2 0.0540(16) 0.0257(13) 0.0506(15) 0.0004(11) 0.0241(12) 0.0024(11)
C1 0.0385(15) 0.0265(14) 0.0396(15) -0.0005(11) 0.0132(12) -0.0016(11)
C2 0.0575(19) 0.0282(16) 0.059(2) 0.0077(14) 0.0236(16) -0.0040(14)
C3 0.0507(18) 0.0394(18) 0.0483(18) 0.0012(14) 0.0226(15) -0.0063(14)
O1 0.0655(15) 0.0243(11) 0.0662(15) 0.0022(10) 0.0370(12) 0.0005(9)
O2 0.097(2) 0.0305(12) 0.101(2) 0.0020(12) 0.0743(18) 0.0044(12)
N3 0.108(4) 0.0205(19) 0.115(4) 0.000 0.088(3) 0.000
C4 0.077(2) 0.0213(17) 0.081(2) 0.0016(14) 0.053(2) -0.0007(14)
C5 0.0587(19) 0.0276(16) 0.0560(19) -0.0009(14) 0.0318(16) 0.0001(13)
Cl1 0.1025(12) 0.0356(7) 0.0912(11) 0.000 0.0512(9) 0.000

loop_
_atom_type_symbol
_atom_type_description
_atom_type_scat_dispersion_real
_atom_type_scat_dispersion_imag
_atom_type_scat_source
C C 0.0033 0.0016 'International Tables Vol C Tables 4.2.6.8 and 6.1.1.4'
H H 0.0000 0.0000 'International Tables Vol C Tables 4.2.6.8 and 6.1.1.4'
Cl Cl 0.1484 0.1585 'International Tables Vol C Tables 4.2.6.8 and 6.1.1.4'
N N 0.0061 0.0033 'International Tables Vol C Tables 4.2.6.8 and 6.1.1.4'
O O 0.0106 0.0060 'International Tables Vol C Tables 4.2.6.8 and 6.1.1.4'

loop_
_geom_angle_atom_site_label_1
_geom_angle_atom_site_label_2
_geom_angle_atom_site_label_3
_geom_angle_site_symmetry_1
_geom_angle_site_symmetry_3
_geom_angle
_geom_angle_publ_flag
C1 N1 C3 . . 108.0(2) ?
C1 N1 H1 . . 130.1 ?
C3 N1 H1 . . 121.4 ?
C1 N2 C2 . . 108.4(3) ?
C1 N2 H2A . . 127.0 ?
C2 N2 H2A . . 124.6 ?
N1 C1 N2 . . 108.8(3) ?
N1 C1 C1 . 3_566 126.3(3) ?
N2 C1 C1 . 3_566 124.9(3) ?
C3 C2 N2 . . 106.9(3) ?
C3 C2 H2 . . 126.5 ?
N2 C2 H2 . . 126.5 ?
C2 C3 N1 . . 107.9(3) ?
C2 C3 H3 . . 126.1 ?
N1 C3 H3 . . 126.1 ?
C4 N3 C4 . 4_575 114.6(4) ?
C4 N3 H3A . . 108.6 ?
C4 N3 H3A 4_575 . 108.6 ?
C4 N3 H3B . . 108.6 ?
C4 N3 H3B 4_575 . 108.6 ?
H3A N3 H3B . . 107.6 ?
N3 C4 C5 . . 109.0(3) ?
N3 C4 H4A . . 109.9 ?
C5 C4 H4A . . 109.9 ?
N3 C4 H4B . . 109.9 ?
C5 C4 H4B . . 109.9 ?
H4A C4 H4B . . 108.3 ?
O2 C5 O1 . . 126.1(3) ?
O2 C5 C4 . . 118.5(3) ?
O1 C5 C4 . . 115.4(3) ?

loop_
_geom_bond_atom_site_label_1
_geom_bond_atom_site_label_2
_geom_bond_site_symmetry_2
_geom_bond_distance
_geom_bond_publ_flag
N1 C1 . 1.324(4) ?
N1 C3 . 1.365(4) ?
N1 H1 . 0.8192 ?
N2 C1 . 1.335(4) ?
N2 C2 . 1.361(4) ?
N2 H2A . 0.8209 ?
C1 C1 3_566 1.442(6) ?
C2 C3 . 1.347(5) ?
C2 H2 . 0.9300 ?
C3 H3 . 0.9300 ?
O1 C5 . 1.258(4) ?
O2 C5 . 1.227(4) ?
N3 C4 . 1.486(4) ?
N3 C4 4_575 1.486(4) ?
N3 H3A . 0.9000 ?
N3 H3B . 0.9000 ?
C4 C5 . 1.512(4) ?
C4 H4A . 0.9700 ?
C4 H4B . 0.9700 ?

loop_
_geom_hbond_atom_site_label_D
_geom_hbond_atom_site_label_H
_geom_hbond_atom_site_label_A
_geom_hbond_site_symmetry_A
_geom_hbond_distance_DH
_geom_hbond_distance_HA
_geom_hbond_distance_DA
_geom_hbond_angle_DHA
_geom_hbond_publ_flag
N1 H1 O1 . 0.82 1.79 2.592(3) 167 y
N2 H2A O2 3_566 0.82 1.83 2.643(3) 171 y
N3 H3A Cl1 . 0.90 2.56 3.271(7) 137 y
N3 H3B Cl1 1_454 0.90 2.50 3.244(7) 141 y
C2 H2 Cl1 2_646 0.93 2.63 3.520(3) 161 y
C3 H3 O1 3_665 0.93 2.38 3.253(4) 156 y
C5 O1 Cg1 3_565 1.258(4) 3.334(3) 3.816(4) 103 y
C5 O1 Cg1 3_666 1.258(4) 3.498(3) 4.029(4) 106 y

loop_
_geom_torsion_atom_site_label_1
_geom_torsion_atom_site_label_2
_geom_torsion_atom_site_label_3
_geom_torsion_atom_site_label_4
_geom_torsion_site_symmetry_1
_geom_torsion_site_symmetry_2
_geom_torsion_site_symmetry_3
_geom_torsion_site_symmetry_4
_geom_torsion
_geom_torsion_publ_flag
C3 N1 C1 N2 . . . . 0.0(3) ?
C3 N1 C1 C1 . . . 3_566 179.6(4) ?
C2 N2 C1 N1 . . . . 0.0(4) ?
C2 N2 C1 C1 . . . 3_566 -179.6(4) ?
C1 N2 C2 C3 . . . . 0.0(4) ?
N2 C2 C3 N1 . . . . 0.0(4) ?
C1 N1 C3 C2 . . . . 0.0(3) ?
C4 N3 C4 C5 4_575 . . . 177.2(3) ?
N3 C4 C5 O2 . . . . 1.5(5) ?
N3 C4 C5 O1 . . . . -179.1(4) ?
